data_1512428
loop_
_publ_author_name
'Xinjiang Caoa'
'Ying Liua'
'Luying Wangb'
'Gang Li'

_publ_section_title
;
 Assembly of five metal-organic frameworks based on
 2-p-methoxyphenyl-1H-imidazole-4,5-dicarboxylate
;
_journal_name_full
;
Inorganica Chimica Acta
;
_journal_page_first 16
_journal_page_last 24
_journal_paper_doi 10.1016/j.ica.2012.05.042
_journal_volume 392
_journal_year 2012
_chemical_formula_sum 'C48 H32 N8 O10 Zn2'
_chemical_formula_weight 1011.56
_chemical_name_systematic
; 
 ? 
;
_space_group_IT_number 33
_symmetry_cell_setting orthorhombic
_symmetry_space_group_name_Hall 'P 2c -2n'
_symmetry_space_group_name_H-M 'P n a 21'
_atom_sites_solution_hydrogens geom
_atom_sites_solution_primary direct
_atom_sites_solution_secondary difmap
_audit_creation_method SHELXL-97
_cell_angle_alpha 90.00
_cell_angle_beta 90.00
_cell_angle_gamma 90.00
_cell_formula_units_Z 4
_cell_length_a 19.0056(19)
_cell_length_b 9.6048(10)
_cell_length_c 23.971(2)
_cell_measurement_reflns_used 487
_cell_measurement_temperature 291(2)
_cell_measurement_theta_max 25.1
_cell_measurement_theta_min 2
_cell_volume 4375.8(7)
_computing_cell_refinement 'SAINT v7.53A (Bruker, 2008)'
_computing_data_collection 'SAINT v7.53A (Bruker, 2008)'
_computing_data_reduction 'SAINT v7.53A (Bruker, 2008)'
_computing_molecular_graphics 'SHELXL-97 (Sheldrick, 1997)'
_computing_publication_material 'SHELXL-97 (Sheldrick, 1997)'
_computing_structure_refinement 'SHELXL-97 (Sheldrick, 1997)'
_computing_structure_solution 'SHELXS-97 (Sheldrick, 1990)'
_diffrn_ambient_temperature 291(2)
_diffrn_measured_fraction_theta_full 0.998
_diffrn_measured_fraction_theta_max 0.998
_diffrn_measurement_device_type 'Bruker P4'
_diffrn_measurement_method '\w scans'
_diffrn_radiation_monochromator graphite
_diffrn_radiation_source 'fine-focus sealed tube'
_diffrn_radiation_type MoK\a
_diffrn_radiation_wavelength 0.71073
_diffrn_reflns_av_R_equivalents 0.1010
_diffrn_reflns_av_sigmaI/netI 0.1069
_diffrn_reflns_limit_h_max 24
_diffrn_reflns_limit_h_min -24
_diffrn_reflns_limit_k_max 12
_diffrn_reflns_limit_k_min -12
_diffrn_reflns_limit_l_max 30
_diffrn_reflns_limit_l_min -31
_diffrn_reflns_number 38691
_diffrn_reflns_theta_full 27.50
_diffrn_reflns_theta_max 27.50
_diffrn_reflns_theta_min 2.28
_exptl_absorpt_coefficient_mu 1.168
_exptl_absorpt_correction_T_max 0.8173
_exptl_absorpt_correction_T_min 0.7832
_exptl_absorpt_correction_type multi-scan
_exptl_absorpt_process_details SADABS(2009)
_exptl_crystal_density_diffrn 1.536
_exptl_crystal_density_method 'not measured'
_exptl_crystal_description prismatic
_exptl_crystal_F_000 2064
_exptl_crystal_size_max 0.22
_exptl_crystal_size_mid 0.20
_exptl_crystal_size_min 0.18
_refine_diff_density_max 0.451
_refine_diff_density_min -0.305
_refine_diff_density_rms 0.058
_refine_ls_abs_structure_details 'Flack H D (1983), Acta Cryst. A39, 876-881'
_refine_ls_abs_structure_Flack 0.002(13)
_refine_ls_extinction_method none
_refine_ls_goodness_of_fit_ref 1.023
_refine_ls_hydrogen_treatment mixed
_refine_ls_matrix_type full
_refine_ls_number_parameters 628
_refine_ls_number_reflns 9966
_refine_ls_number_restraints 65
_refine_ls_restrained_S_all 1.046
_refine_ls_R_factor_all 0.1417
_refine_ls_R_factor_gt 0.0529
_refine_ls_shift/su_max 0.000
_refine_ls_shift/su_mean 0.000
_refine_ls_structure_factor_coef Fsqd
_refine_ls_weighting_details 'calc w=1/[\s^2^(Fo^2^)+(0.0260P)^2^+0.0000P] where P=(Fo^2^+2Fc^2^)/3'
_refine_ls_weighting_scheme calc
_refine_ls_wR_factor_gt 0.0913
_refine_ls_wR_factor_ref 0.1139
_reflns_number_gt 4826
_reflns_number_total 9966
_reflns_threshold_expression >2sigma(I)
_cod_data_source_file ICA-2012-392-16-24-1.cif
_cod_data_source_block y
_cod_original_cell_volume 4375.7(8)
_cod_original_sg_symbol_H-M Pna2(1)
_cod_database_code 1512428

loop_
_symmetry_equiv_pos_as_xyz
'x, y, z'
'-x, -y, z+1/2'
'-x+1/2, y+1/2, z+1/2'
'x+1/2, -y+1/2, z'

loop_
_atom_site_label
_atom_site_type_symbol
_atom_site_fract_x
_atom_site_fract_y
_atom_site_fract_z
_atom_site_U_iso_or_equiv
_atom_site_adp_type
_atom_site_occupancy
_atom_site_symmetry_multiplicity
_atom_site_calc_flag
_atom_site_refinement_flags
_atom_site_disorder_assembly
_atom_site_disorder_group
Zn1 Zn 1.06950(3) 0.10892(7) 0.97491(3) 0.0575(2) Uani 1 1 d . . .
Zn2 Zn 0.94858(3) 0.12459(7) 0.72604(3) 0.0578(2) Uani 1 1 d . . .
O1 O 0.9679(2) 0.2109(5) 1.00084(17) 0.0787(14) Uani 1 1 d . . .
O2 O 0.8878(2) 0.1970(6) 1.06754(18) 0.0831(14) Uani 1 1 d . . .
H2 H 0.8871 0.1761 1.1007 0.125 Uiso 1 1 calc R . .
O3 O 0.8783(2) 0.0892(5) 1.16046(17) 0.0752(14) Uani 1 1 d . . .
O4 O 0.9439(2) -0.0415(5) 1.21674(19) 0.0712(12) Uani 1 1 d . . .
O5 O 1.3745(9) -0.2245(14) 1.0714(7) 0.107(4) Uani 0.730(14) 1 d P A 1
O6 O 1.0262(2) -0.1163(4) 0.96748(19) 0.0740(12) Uani 1 1 d . . .
O7 O 0.9442(2) -0.2319(5) 0.91826(17) 0.0800(14) Uani 1 1 d . . .
O8 O 0.8867(3) -0.2080(5) 0.8272(2) 0.0887(15) Uani 1 1 d D . .
O9 O 0.8918(2) -0.0612(5) 0.7554(2) 0.0823(14) Uani 1 1 d . . .
O10 O 1.1544(3) 0.6953(6) 0.8236(2) 0.1143(19) Uani 1 1 d . . .
N1 N 1.0642(2) 0.0626(6) 1.0588(2) 0.0535(14) Uani 1 1 d . . .
N2 N 1.0550(2) -0.0419(5) 1.1433(2) 0.0508(13) Uani 1 1 d . . .
N3 N 1.1740(3) 0.0573(7) 0.9498(2) 0.0681(15) Uani 1 1 d . . .
N4 N 1.1211(3) 0.3060(6) 0.9777(2) 0.0680(14) Uani 1 1 d . . .
N5 N 1.0250(2) 0.1016(5) 0.89561(18) 0.0491(12) Uani 1 1 d . . .
N6 N 0.9713(2) 0.1239(5) 0.8123(2) 0.0512(12) Uani 1 1 d . . .
N7 N 0.9844(3) 0.3267(5) 0.7035(2) 0.0619(14) Uani 1 1 d . . .
N8 N 0.8549(3) 0.2438(7) 0.7282(3) 0.0761(16) Uani 1 1 d . . .
C1 C 0.9491(3) 0.1701(8) 1.0471(3) 0.0655(18) Uani 1 1 d . . .
C2 C 0.9981(3) 0.0860(7) 1.0804(2) 0.0588(17) Uani 1 1 d . . .
C3 C 0.9922(3) 0.0226(6) 1.1314(3) 0.0555(16) Uani 1 1 d . . .
C4 C 0.9350(3) 0.0234(7) 1.1717(3) 0.0610(17) Uani 1 1 d . . .
C5 C 1.0955(3) -0.0146(7) 1.0983(3) 0.0516(14) Uani 1 1 d . . .
C6 C 1.1686(3) -0.0627(7) 1.0927(2) 0.0533(15) Uani 1 1 d . A .
C7 C 1.1860(3) -0.2019(8) 1.0977(2) 0.0663(18) Uani 1 1 d . . .
H7 H 1.1510 -0.2662 1.1061 0.080 Uiso 1 1 calc R . .
C8 C 1.2551(4) -0.2479(8) 1.0902(3) 0.083(2) Uani 1 1 d . A .
H8A H 1.2662 -0.3416 1.0943 0.100 Uiso 1 1 calc R . .
C9 C 1.3056(4) -0.1537(11) 1.0769(3) 0.080(2) Uani 1 1 d . . .
C10 C 1.2916(4) -0.0154(10) 1.0712(3) 0.078(2) Uani 1 1 d . A .
H10 H 1.3270 0.0471 1.0617 0.093 Uiso 1 1 calc R . .
C11 C 1.2230(3) 0.0302(7) 1.0798(2) 0.0636(17) Uani 1 1 d . . .
H11 H 1.2130 0.1247 1.0768 0.076 Uiso 1 1 calc R A .
C12 C 1.4288(6) -0.1416(15) 1.0462(5) 0.118(6) Uani 0.730(14) 1 d P A 1
H12A H 1.4110 -0.0994 1.0127 0.178 Uiso 0.730(14) 1 calc PR A 1
H12B H 1.4683 -0.1997 1.0372 0.178 Uiso 0.730(14) 1 calc PR A 1
H12C H 1.4433 -0.0702 1.0717 0.178 Uiso 0.730(14) 1 calc PR A 1
C13 C 1.1978(4) -0.0649(10) 0.9338(3) 0.094(2) Uani 1 1 d . . .
H13 H 1.1677 -0.1411 0.9353 0.112 Uiso 1 1 calc R . .
C14 C 1.2663(5) -0.0848(11) 0.9149(4) 0.127(3) Uani 1 1 d U . .
H14 H 1.2815 -0.1723 0.9034 0.152 Uiso 1 1 calc R . .
C15 C 1.3099(5) 0.0250(12) 0.9135(4) 0.121(3) Uani 1 1 d U . .
H15 H 1.3555 0.0124 0.9003 0.145 Uiso 1 1 calc R . .
C16 C 1.2896(4) 0.1553(11) 0.9307(3) 0.095(3) Uani 1 1 d . . .
C17 C 1.2185(4) 0.1668(10) 0.9485(3) 0.074(2) Uani 1 1 d . . .
C18 C 1.1914(4) 0.2979(9) 0.9646(3) 0.077(2) Uani 1 1 d . . .
C19 C 1.2344(5) 0.4196(12) 0.9627(3) 0.103(3) Uani 1 1 d . . .
C20 C 1.2022(6) 0.5411(11) 0.9773(4) 0.115(3) Uani 1 1 d U . .
H20 H 1.2300 0.6208 0.9787 0.139 Uiso 1 1 calc R . .
C21 C 1.1330(6) 0.5554(9) 0.9900(3) 0.108(3) Uani 1 1 d U . .
H21 H 1.1125 0.6411 0.9979 0.130 Uiso 1 1 calc R . .
C22 C 1.0934(4) 0.4255(10) 0.9903(3) 0.096(3) Uani 1 1 d . . .
H22 H 1.0461 0.4283 0.9999 0.116 Uiso 1 1 calc R . .
C23 C 1.3299(5) 0.2803(14) 0.9295(4) 0.126(4) Uani 1 1 d U . .
H23 H 1.3763 0.2755 0.9174 0.151 Uiso 1 1 calc R . .
C24 C 1.3046(6) 0.4028(14) 0.9446(4) 0.128(4) Uani 1 1 d U . .
H24 H 1.3339 0.4802 0.9432 0.153 Uiso 1 1 calc R . .
C25 C 0.9852(4) -0.1283(7) 0.9269(3) 0.0617(17) Uani 1 1 d . . .
C26 C 0.9858(3) -0.0159(7) 0.8862(3) 0.0531(16) Uani 1 1 d . . .
C27 C 0.9529(3) 0.0003(7) 0.8354(3) 0.0541(16) Uani 1 1 d . . .
C28 C 0.9068(3) -0.0949(8) 0.8041(3) 0.0656(18) Uani 1 1 d . . .
C29 C 1.0154(3) 0.1835(6) 0.8498(3) 0.0477(14) Uani 1 1 d . . .
C30 C 1.0488(3) 0.3186(6) 0.8424(2) 0.0510(15) Uani 1 1 d . . .
C31 C 1.1211(3) 0.3305(7) 0.8446(2) 0.0644(18) Uani 1 1 d . . .
H31 H 1.1482 0.2513 0.8510 0.077 Uiso 1 1 calc R . .
C32 C 1.1537(4) 0.4550(9) 0.8377(3) 0.078(2) Uani 1 1 d . . .
H32 H 1.2026 0.4601 0.8392 0.093 Uiso 1 1 calc R . .
C33 C 1.1155(5) 0.5720(8) 0.8287(3) 0.075(2) Uani 1 1 d . . .
C34 C 1.0426(4) 0.5657(8) 0.8247(3) 0.077(2) Uani 1 1 d . . .
H34 H 1.0160 0.6447 0.8170 0.093 Uiso 1 1 calc R . .
C35 C 1.0112(4) 0.4363(8) 0.8325(2) 0.0729(19) Uani 1 1 d . . .
H35 H 0.9624 0.4301 0.8308 0.088 Uiso 1 1 calc R . .
C36 C 1.1211(6) 0.8102(10) 0.8050(4) 0.132(3) Uani 1 1 d . . .
H36A H 1.0960 0.7885 0.7713 0.198 Uiso 1 1 calc R . .
H36B H 1.1550 0.8819 0.7976 0.198 Uiso 1 1 calc R . .
H36C H 1.0885 0.8420 0.8328 0.198 Uiso 1 1 calc R . .
C37 C 1.0501(5) 0.3684(9) 0.6929(3) 0.087(2) Uani 1 1 d . . .
H37 H 1.0860 0.3028 0.6947 0.105 Uiso 1 1 calc R . .
C38 C 1.0674(6) 0.5029(13) 0.6795(4) 0.119(3) Uani 1 1 d D . .
H38 H 1.1140 0.5275 0.6728 0.143 Uiso 1 1 calc R . .
C39 C 1.0174(8) 0.5961(12) 0.6762(4) 0.128(4) Uani 1 1 d DU . .
H39 H 1.0292 0.6873 0.6671 0.154 Uiso 1 1 calc R . .
C40 C 0.9480(7) 0.5637(9) 0.6859(3) 0.109(3) Uani 1 1 d . . .
C41 C 0.9332(5) 0.4222(7) 0.7009(3) 0.069(2) Uani 1 1 d . . .
C42 C 0.8642(4) 0.3764(10) 0.7137(3) 0.084(2) Uani 1 1 d U . .
C43 C 0.8070(6) 0.4780(12) 0.7107(3) 0.114(3) Uani 1 1 d U . .
C44 C 0.7450(6) 0.4207(13) 0.7258(5) 0.129(3) Uani 1 1 d DU . .
H44 H 0.7075 0.4827 0.7279 0.155 Uiso 1 1 calc R . .
C45 C 0.7294(5) 0.2918(14) 0.7381(4) 0.137(4) Uani 1 1 d DU . .
H45 H 0.6838 0.2617 0.7451 0.164 Uiso 1 1 calc R . .
C46 C 0.7909(4) 0.1988(10) 0.7396(3) 0.107(3) Uani 1 1 d . . .
H46 H 0.7845 0.1057 0.7490 0.129 Uiso 1 1 calc R . .
C47 C 0.8932(7) 0.6563(12) 0.6824(4) 0.145(4) Uani 1 1 d DU . .
H47 H 0.9015 0.7473 0.6709 0.174 Uiso 1 1 calc R . .
C48 C 0.8271(7) 0.6157(12) 0.6957(4) 0.133(4) Uani 1 1 d DU . .
H48 H 0.7921 0.6832 0.6950 0.160 Uiso 1 1 calc R . .
C12A C 1.3961(19) -0.297(3) 1.0583(16) 0.118(6) Uani 0.270(14) 1 d PD A 2
H12D H 1.3726 -0.3449 1.0284 0.178 Uiso 0.270(14) 1 calc PR A 2
H12E H 1.3893 -0.3474 1.0925 0.178 Uiso 0.270(14) 1 calc PR A 2
H12F H 1.4455 -0.2915 1.0502 0.178 Uiso 0.270(14) 1 calc PR A 2
O5A O 1.368(3) -0.161(4) 1.064(2) 0.107(4) Uani 0.270(14) 1 d PD A 2
H8 H 0.904(4) -0.218(9) 0.8622(15) 0.13(4) Uiso 1 1 d D . .

loop_
_atom_site_aniso_label
_atom_site_aniso_U_11
_atom_site_aniso_U_22
_atom_site_aniso_U_33
_atom_site_aniso_U_23
_atom_site_aniso_U_13
_atom_site_aniso_U_12
Zn1 0.0518(4) 0.0764(5) 0.0442(4) 0.0053(5) -0.0003(4) -0.0015(4)
Zn2 0.0615(4) 0.0599(4) 0.0522(4) 0.0011(4) -0.0121(4) -0.0033(4)
O1 0.050(3) 0.129(4) 0.057(3) 0.020(3) -0.001(2) 0.007(3)
O2 0.061(3) 0.123(4) 0.065(3) 0.014(3) 0.011(2) 0.018(3)
O3 0.050(3) 0.100(4) 0.075(3) 0.010(3) 0.017(2) 0.013(3)
O4 0.066(3) 0.080(3) 0.068(3) 0.014(3) 0.025(3) 0.009(2)
O5 0.053(5) 0.167(15) 0.102(7) -0.018(10) 0.001(5) 0.038(10)
O6 0.096(3) 0.067(3) 0.059(3) 0.016(3) -0.004(3) -0.012(2)
O7 0.103(4) 0.069(3) 0.067(3) 0.014(2) -0.004(3) -0.035(3)
O8 0.108(4) 0.080(4) 0.078(4) 0.018(3) -0.021(3) -0.048(3)
O9 0.099(4) 0.080(3) 0.068(3) 0.005(3) -0.027(3) -0.026(3)
O10 0.136(5) 0.068(4) 0.138(5) 0.014(4) -0.014(4) -0.023(4)
N1 0.037(3) 0.067(4) 0.056(3) 0.002(3) 0.003(2) 0.001(2)
N2 0.046(3) 0.060(4) 0.045(3) 0.009(3) 0.009(2) 0.001(3)
N3 0.058(4) 0.080(4) 0.067(4) 0.022(3) 0.007(3) 0.007(4)
N4 0.080(4) 0.068(4) 0.057(3) 0.003(4) -0.003(4) -0.009(3)
N5 0.047(3) 0.058(3) 0.043(3) 0.006(3) 0.000(2) -0.003(3)
N6 0.055(3) 0.049(3) 0.050(3) 0.006(3) -0.004(2) -0.003(3)
N7 0.078(4) 0.052(3) 0.055(3) 0.001(3) -0.004(3) 0.004(3)
N8 0.051(4) 0.112(5) 0.065(4) 0.007(4) -0.007(3) 0.005(3)
C1 0.048(4) 0.094(5) 0.055(4) -0.001(4) 0.004(3) -0.002(4)
C2 0.051(4) 0.077(5) 0.049(4) -0.002(4) 0.002(3) -0.006(3)
C3 0.067(5) 0.054(4) 0.045(4) -0.006(3) 0.018(3) -0.009(4)
C4 0.060(5) 0.056(4) 0.067(5) -0.005(4) 0.018(4) -0.003(4)
C5 0.042(4) 0.060(4) 0.053(4) -0.003(3) 0.008(3) -0.009(3)
C6 0.052(4) 0.064(4) 0.044(4) -0.003(3) 0.003(3) -0.005(4)
C7 0.065(5) 0.076(5) 0.058(4) -0.006(4) 0.020(4) -0.010(4)
C8 0.090(6) 0.085(6) 0.075(5) -0.018(5) 0.014(5) 0.018(5)
C9 0.054(5) 0.129(8) 0.057(4) -0.013(5) 0.003(3) 0.001(5)
C10 0.042(5) 0.112(7) 0.079(5) 0.003(5) -0.005(3) -0.021(4)
C11 0.055(4) 0.071(5) 0.065(4) 0.004(3) -0.005(3) -0.011(4)
C12 0.054(7) 0.205(16) 0.097(8) -0.050(9) 0.011(6) 0.015(8)
C13 0.073(6) 0.108(7) 0.100(6) 0.030(5) 0.032(4) 0.020(5)
C14 0.119(7) 0.123(7) 0.139(7) 0.015(6) 0.034(6) 0.025(6)
C15 0.093(6) 0.136(7) 0.134(7) 0.029(6) 0.015(5) 0.035(6)
C16 0.057(5) 0.130(8) 0.098(6) 0.055(6) 0.000(4) -0.021(5)
C17 0.049(4) 0.103(7) 0.071(5) 0.036(4) -0.006(3) -0.002(5)
C18 0.070(5) 0.102(6) 0.058(5) 0.022(5) -0.011(4) -0.029(5)
C19 0.094(7) 0.148(9) 0.066(6) 0.027(6) -0.017(5) -0.038(7)
C20 0.140(7) 0.116(6) 0.090(5) -0.004(6) -0.015(6) -0.030(6)
C21 0.148(6) 0.084(5) 0.093(6) -0.013(4) 0.006(5) -0.018(5)
C22 0.100(6) 0.107(7) 0.082(6) -0.018(5) -0.002(5) -0.024(6)
C23 0.056(6) 0.208(13) 0.112(8) 0.058(9) -0.011(5) -0.022(8)
C24 0.089(9) 0.172(11) 0.122(8) 0.044(8) -0.022(7) -0.065(8)
C25 0.068(4) 0.072(5) 0.045(4) 0.001(4) -0.001(3) -0.012(4)
C26 0.052(4) 0.058(4) 0.050(4) 0.003(3) 0.012(3) -0.008(3)
C27 0.047(4) 0.064(5) 0.051(4) 0.001(3) 0.001(3) -0.010(3)
C28 0.061(4) 0.072(5) 0.064(5) 0.002(4) -0.007(4) -0.019(4)
C29 0.048(4) 0.054(4) 0.041(3) 0.005(3) 0.004(3) 0.003(3)
C30 0.060(4) 0.046(4) 0.046(3) 0.008(3) -0.007(3) 0.006(3)
C31 0.063(4) 0.067(5) 0.064(4) 0.022(3) -0.005(3) -0.006(4)
C32 0.065(5) 0.094(6) 0.074(5) 0.015(5) -0.007(4) -0.017(5)
C33 0.096(6) 0.067(5) 0.062(4) 0.004(4) -0.005(4) -0.017(5)
C34 0.095(6) 0.062(5) 0.074(5) 0.009(4) 0.008(4) 0.010(4)
C35 0.078(5) 0.071(5) 0.070(5) -0.010(4) 0.002(4) -0.007(5)
C36 0.176(10) 0.103(8) 0.117(8) 0.004(7) 0.020(7) -0.018(8)
C37 0.115(7) 0.090(6) 0.056(4) -0.004(4) 0.007(4) -0.038(5)
C38 0.149(9) 0.117(8) 0.093(7) 0.001(6) 0.012(7) -0.073(8)
C39 0.178(9) 0.100(7) 0.106(6) 0.009(6) -0.001(7) -0.030(7)
C40 0.170(10) 0.074(6) 0.083(6) -0.009(5) -0.031(6) 0.047(7)
C41 0.112(7) 0.044(4) 0.051(4) -0.007(3) -0.017(4) -0.001(5)
C42 0.088(6) 0.109(7) 0.055(5) -0.002(5) -0.018(4) 0.051(6)
C43 0.123(8) 0.150(10) 0.069(6) -0.014(6) -0.027(5) 0.027(7)
C44 0.102(6) 0.180(8) 0.106(6) -0.014(7) -0.026(6) 0.058(6)
C45 0.084(6) 0.219(8) 0.107(6) 0.004(7) -0.009(5) 0.005(7)
C46 0.063(5) 0.184(9) 0.075(6) 0.013(6) -0.006(4) 0.010(6)
C47 0.195(8) 0.114(7) 0.125(7) -0.002(6) -0.021(7) 0.021(7)
C48 0.171(8) 0.107(7) 0.121(7) -0.016(6) -0.020(6) 0.073(6)
C12A 0.054(7) 0.205(16) 0.097(8) -0.050(9) 0.011(6) 0.015(8)
O5A 0.053(5) 0.167(15) 0.102(7) -0.018(10) 0.001(5) 0.038(10)

loop_
_atom_type_symbol
_atom_type_description
_atom_type_scat_dispersion_real
_atom_type_scat_dispersion_imag
_atom_type_scat_source
C C 0.0033 0.0016 'International Tables Vol C Tables 4.2.6.8 and 6.1.1.4'
H H 0.0000 0.0000 'International Tables Vol C Tables 4.2.6.8 and 6.1.1.4'
N N 0.0061 0.0033 'International Tables Vol C Tables 4.2.6.8 and 6.1.1.4'
O O 0.0106 0.0060 'International Tables Vol C Tables 4.2.6.8 and 6.1.1.4'
Zn Zn 0.2839 1.4301 'International Tables Vol C Tables 4.2.6.8 and 6.1.1.4'

loop_
_geom_angle_atom_site_label_1
_geom_angle_atom_site_label_2
_geom_angle_atom_site_label_3
_geom_angle
_geom_angle_site_symmetry_1
_geom_angle_site_symmetry_3
N1 Zn1 N5 149.71(19) . .
N1 Zn1 N4 100.6(2) . .
N5 Zn1 N4 104.2(2) . .
N1 Zn1 N3 105.67(19) . .
N5 Zn1 N3 96.47(19) . .
N4 Zn1 N3 77.7(2) . .
N1 Zn1 O1 77.47(17) . .
N5 Zn1 O1 85.34(16) . .
N4 Zn1 O1 90.0(2) . .
N3 Zn1 O1 167.6(2) . .
N1 Zn1 O6 81.7(2) . .
N5 Zn1 O6 75.78(17) . .
N4 Zn1 O6 173.0(2) . .
N3 Zn1 O6 95.3(2) . .
O1 Zn1 O6 97.03(19) . .
N6 Zn2 N8 98.6(2) . .
N6 Zn2 N7 100.73(19) . .
N8 Zn2 N7 77.4(2) . .
N6 Zn2 N2 156.01(19) . 2_754
N8 Zn2 N2 101.4(2) . 2_754
N7 Zn2 N2 96.50(19) . 2_754
N6 Zn2 O9 77.56(18) . .
N8 Zn2 O9 91.0(2) . .
N7 Zn2 O9 168.0(2) . .
N2 Zn2 O9 88.87(18) 2_754 .
N6 Zn2 O4 84.75(18) . 2_754
N8 Zn2 O4 167.8(2) . 2_754
N7 Zn2 O4 90.5(2) . 2_754
N2 Zn2 O4 78.51(17) 2_754 2_754
O9 Zn2 O4 101.15(19) . 2_754
C1 O1 Zn1 111.1(4) . .
C1 O2 H2 109.5 . .
C4 O4 Zn2 113.0(4) . 2_755
C12 O5 C9 114.7(11) . .
C25 O6 Zn1 111.5(4) . .
C28 O8 H8 113(5) . .
C28 O9 Zn2 113.5(4) . .
C36 O10 C33 118.3(7) . .
C5 N1 C2 103.2(5) . .
C5 N1 Zn1 141.9(4) . .
C2 N1 Zn1 112.0(4) . .
C5 N2 C3 104.1(5) . .
C5 N2 Zn2 146.1(4) . 2_755
C3 N2 Zn2 109.4(4) . 2_755
C13 N3 C17 118.3(7) . .
C13 N3 Zn1 127.6(5) . .
C17 N3 Zn1 114.1(5) . .
C22 N4 C18 119.8(7) . .
C22 N4 Zn1 127.3(5) . .
C18 N4 Zn1 112.9(5) . .
C29 N5 C26 105.7(5) . .
C29 N5 Zn1 140.4(4) . .
C26 N5 Zn1 113.5(4) . .
C29 N6 C27 105.1(5) . .
C29 N6 Zn2 140.7(4) . .
C27 N6 Zn2 110.4(4) . .
C37 N7 C41 117.7(6) . .
C37 N7 Zn2 128.4(5) . .
C41 N7 Zn2 113.8(5) . .
C46 N8 C42 119.3(7) . .
C46 N8 Zn2 127.1(6) . .
C42 N8 Zn2 113.5(5) . .
O1 C1 O2 122.8(6) . .
O1 C1 C2 118.7(6) . .
O2 C1 C2 118.5(6) . .
C3 C2 N1 109.7(6) . .
C3 C2 C1 132.6(6) . .
N1 C2 C1 117.7(6) . .
C2 C3 N2 108.3(5) . .
C2 C3 C4 130.7(7) . .
N2 C3 C4 120.9(6) . .
O4 C4 O3 122.6(6) . .
O4 C4 C3 117.9(6) . .
O3 C4 C3 119.5(6) . .
N1 C5 N2 114.7(5) . .
N1 C5 C6 121.8(5) . .
N2 C5 C6 123.5(6) . .
C7 C6 C11 117.4(6) . .
C7 C6 C5 121.4(6) . .
C11 C6 C5 121.2(6) . .
C6 C7 C8 121.3(7) . .
C6 C7 H7 119.4 . .
C8 C7 H7 119.4 . .
C9 C8 C7 119.0(7) . .
C9 C8 H8A 120.5 . .
C7 C8 H8A 120.5 . .
O5A C9 C8 135(2) . .
O5A C9 C10 103(2) . .
C8 C9 C10 122.4(7) . .
O5A C9 O5 26(2) . .
C8 C9 O5 109.9(10) . .
C10 C9 O5 127.7(10) . .
C9 C10 C11 118.4(7) . .
C9 C10 H10 120.8 . .
C11 C10 H10 120.8 . .
C10 C11 C6 121.6(7) . .
C10 C11 H11 119.2 . .
C6 C11 H11 119.2 . .
N3 C13 C14 122.6(9) . .
N3 C13 H13 118.7 . .
C14 C13 H13 118.7 . .
C15 C14 C13 118.6(10) . .
C15 C14 H14 120.7 . .
C13 C14 H14 120.7 . .
C14 C15 C16 122.3(9) . .
C14 C15 H15 118.8 . .
C16 C15 H15 118.8 . .
C15 C16 C17 115.4(9) . .
C15 C16 C23 127.6(10) . .
C17 C16 C23 116.9(9) . .
N3 C17 C18 117.4(6) . .
N3 C17 C16 122.8(8) . .
C18 C17 C16 119.8(8) . .
N4 C18 C17 117.8(7) . .
N4 C18 C19 121.2(8) . .
C17 C18 C19 120.8(8) . .
C20 C19 C24 127.0(11) . .
C20 C19 C18 115.8(9) . .
C24 C19 C18 117.2(10) . .
C21 C20 C19 125.4(10) . .
C21 C20 H20 117.3 . .
C19 C20 H20 117.3 . .
C20 C21 C22 114.5(9) . .
C20 C21 H21 122.8 . .
C22 C21 H21 122.8 . .
N4 C22 C21 123.2(8) . .
N4 C22 H22 118.4 . .
C21 C22 H22 118.4 . .
C24 C23 C16 123.3(11) . .
C24 C23 H23 118.3 . .
C16 C23 H23 118.3 . .
C23 C24 C19 122.0(11) . .
C23 C24 H24 119.0 . .
C19 C24 H24 119.0 . .
O6 C25 O7 125.2(6) . .
O6 C25 C26 116.6(6) . .
O7 C25 C26 118.1(6) . .
N5 C26 C27 107.4(5) . .
N5 C26 C25 120.3(6) . .
C27 C26 C25 132.3(6) . .
N6 C27 C26 110.0(5) . .
N6 C27 C28 119.3(6) . .
C26 C27 C28 130.6(6) . .
O9 C28 O8 124.1(6) . .
O9 C28 C27 117.0(6) . .
O8 C28 C27 118.9(6) . .
N6 C29 N5 111.9(5) . .
N6 C29 C30 124.5(5) . .
N5 C29 C30 123.6(5) . .
C35 C30 C31 117.5(6) . .
C35 C30 C29 122.2(6) . .
C31 C30 C29 120.3(5) . .
C32 C31 C30 121.5(7) . .
C32 C31 H31 119.2 . .
C30 C31 H31 119.2 . .
C33 C32 C31 120.4(7) . .
C33 C32 H32 119.8 . .
C31 C32 H32 119.8 . .
C32 C33 C34 120.6(7) . .
C32 C33 O10 115.6(8) . .
C34 C33 O10 123.8(8) . .
C33 C34 C35 117.2(7) . .
C33 C34 H34 121.4 . .
C35 C34 H34 121.4 . .
C30 C35 C34 122.7(7) . .
C30 C35 H35 118.6 . .
C34 C35 H35 118.6 . .
O10 C36 H36A 109.5 . .
O10 C36 H36B 109.5 . .
H36A C36 H36B 109.5 . .
O10 C36 H36C 109.5 . .
H36A C36 H36C 109.5 . .
H36B C36 H36C 109.5 . .
N7 C37 C38 123.5(9) . .
N7 C37 H37 118.3 . .
C38 C37 H37 118.3 . .
C39 C38 C37 119.0(10) . .
C39 C38 H38 120.5 . .
C37 C38 H38 120.5 . .
C38 C39 C40 122.2(11) . .
C38 C39 H39 118.9 . .
C40 C39 H39 118.9 . .
C47 C40 C39 124.9(12) . .
C47 C40 C41 118.8(11) . .
C39 C40 C41 116.4(9) . .
N7 C41 C42 116.7(6) . .
N7 C41 C40 121.3(8) . .
C42 C41 C40 122.0(9) . .
N8 C42 C41 118.4(7) . .
N8 C42 C43 123.5(9) . .
C41 C42 C43 118.0(10) . .
C44 C43 C48 133.0(11) . .
C44 C43 C42 111.3(10) . .
C48 C43 C42 115.6(10) . .
C45 C44 C43 130.1(11) . .
C45 C44 H44 114.9 . .
C43 C44 H44 114.9 . .
C44 C45 C46 113.6(10) . .
C44 C45 H45 123.2 . .
C46 C45 H45 123.2 . .
N8 C46 C45 121.9(9) . .
N8 C46 H46 119.1 . .
C45 C46 H46 119.1 . .
C48 C47 C40 120.2(12) . .
C48 C47 H47 119.9 . .
C40 C47 H47 119.9 . .
C47 C48 C43 125.3(11) . .
C47 C48 H48 117.4 . .
C43 C48 H48 117.4 . .
O5A C12A H12D 109.5 . .
O5A C12A H12E 109.5 . .
H12D C12A H12E 109.5 . .
O5A C12A H12F 109.5 . .
H12D C12A H12F 109.5 . .
H12E C12A H12F 109.5 . .
C9 O5A C12A 116(5) . .

loop_
_geom_bond_atom_site_label_1
_geom_bond_atom_site_label_2
_geom_bond_distance
_geom_bond_site_symmetry_2
Zn1 N1 2.062(5) .
Zn1 N5 2.082(4) .
Zn1 N4 2.133(5) .
Zn1 N3 2.134(6) .
Zn1 O1 2.252(4) .
Zn1 O6 2.321(4) .
Zn2 N6 2.113(5) .
Zn2 N8 2.118(6) .
Zn2 N7 2.128(5) .
Zn2 N2 2.139(5) 2_754
Zn2 O9 2.201(5) .
Zn2 O4 2.205(4) 2_754
O1 C1 1.230(7) .
O2 C1 1.290(7) .
O2 H2 0.8200 .
O3 C4 1.279(7) .
O4 C4 1.257(7) .
O4 Zn2 2.205(4) 2_755
O5 C12 1.44(2) .
O5 C9 1.482(17) .
O6 C25 1.251(7) .
O7 C25 1.282(7) .
O8 C28 1.278(7) .
O8 H8 0.90(2) .
O9 C28 1.244(7) .
O10 C36 1.347(10) .
O10 C33 1.401(8) .
N1 C5 1.342(7) .
N1 C2 1.377(7) .
N2 C5 1.349(7) .
N2 C3 1.373(7) .
N2 Zn2 2.139(5) 2_755
N3 C13 1.314(9) .
N3 C17 1.350(9) .
N4 C22 1.298(9) .
N4 C18 1.375(8) .
N5 C29 1.364(7) .
N5 C26 1.371(7) .
N6 C29 1.355(7) .
N6 C27 1.356(7) .
N7 C37 1.335(8) .
N7 C41 1.339(9) .
N8 C46 1.318(9) .
N8 C42 1.332(9) .
C1 C2 1.468(9) .
C2 C3 1.372(8) .
C3 C4 1.455(8) .
C5 C6 1.471(8) .
C6 C7 1.382(8) .
C6 C11 1.400(8) .
C7 C8 1.397(8) .
C7 H7 0.9300 .
C8 C9 1.357(10) .
C8 H8A 0.9300 .
C9 O5A 1.23(5) .
C9 C10 1.362(10) .
C10 C11 1.390(8) .
C10 H10 0.9300 .
C11 H11 0.9300 .
C12 H12A 0.9600 .
C12 H12B 0.9600 .
C12 H12C 0.9600 .
C13 C14 1.391(10) .
C13 H13 0.9300 .
C14 C15 1.341(11) .
C14 H14 0.9300 .
C15 C16 1.374(11) .
C15 H15 0.9300 .
C16 C17 1.421(10) .
C16 C23 1.424(12) .
C17 C18 1.414(10) .
C18 C19 1.427(10) .
C19 C20 1.364(11) .
C19 C24 1.413(13) .
C20 C21 1.356(11) .
C20 H20 0.9300 .
C21 C22 1.458(11) .
C21 H21 0.9300 .
C22 H22 0.9300 .
C23 C24 1.321(12) .
C23 H23 0.9300 .
C24 H24 0.9300 .
C25 C26 1.455(8) .
C26 C27 1.378(7) .
C27 C28 1.472(8) .
C29 C30 1.455(7) .
C30 C35 1.360(8) .
C30 C31 1.380(8) .
C31 C32 1.357(9) .
C31 H31 0.9300 .
C32 C33 1.355(9) .
C32 H32 0.9300 .
C33 C34 1.390(10) .
C34 C35 1.392(9) .
C34 H34 0.9300 .
C35 H35 0.9300 .
C36 H36A 0.9600 .
C36 H36B 0.9600 .
C36 H36C 0.9600 .
C37 C38 1.371(11) .
C37 H37 0.9300 .
C38 C39 1.308(11) .
C38 H38 0.9300 .
C39 C40 1.375(13) .
C39 H39 0.9300 .
C40 C47 1.372(12) .
C40 C41 1.433(11) .
C41 C42 1.418(10) .
C42 C43 1.462(11) .
C43 C44 1.350(13) .
C43 C48 1.424(13) .
C44 C45 1.305(11) .
C44 H44 0.9300 .
C45 C46 1.472(11) .
C45 H45 0.9300 .
C46 H46 0.9300 .
C47 C48 1.352(11) .
C47 H47 0.9300 .
C48 H48 0.9300 .
C12A O5A 1.42(2) .
C12A H12D 0.9600 .
C12A H12E 0.9600 .
C12A H12F 0.9600 .

loop_
_geom_hbond_atom_site_label_D
_geom_hbond_atom_site_label_H
_geom_hbond_atom_site_label_A
_geom_hbond_distance_DH
_geom_hbond_distance_HA
_geom_hbond_distance_DA
_geom_hbond_angle_DHA
O2 H2 O3 0.82 1.67 2.463(6) 163.3
O8 H8 O7 0.90(2) 1.56(3) 2.451(7) 171(8)

loop_
_geom_torsion_atom_site_label_1
_geom_torsion_atom_site_label_2
_geom_torsion_atom_site_label_3
_geom_torsion_atom_site_label_4
_geom_torsion
_geom_torsion_site_symmetry_1
N1 Zn1 O1 C1 -13.7(5) .
N5 Zn1 O1 C1 141.2(5) .
N4 Zn1 O1 C1 -114.6(5) .
N3 Zn1 O1 C1 -119.9(9) .
O6 Zn1 O1 C1 66.1(5) .
N1 Zn1 O6 C25 145.6(4) .
N5 Zn1 O6 C25 -13.9(4) .
N4 Zn1 O6 C25 -104.5(16) .
N3 Zn1 O6 C25 -109.2(4) .
O1 Zn1 O6 C25 69.5(4) .
N6 Zn2 O9 C28 -10.7(5) .
N8 Zn2 O9 C28 -109.3(5) .
N7 Zn2 O9 C28 -93.8(10) .
N2 Zn2 O9 C28 149.3(5) 2_754
O4 Zn2 O9 C28 71.3(5) 2_754
N5 Zn1 N1 C5 114.0(7) .
N4 Zn1 N1 C5 -101.5(7) .
N3 Zn1 N1 C5 -21.4(8) .
O1 Zn1 N1 C5 170.9(7) .
O6 Zn1 N1 C5 71.8(7) .
N5 Zn1 N1 C2 -42.3(7) .
N4 Zn1 N1 C2 102.3(5) .
N3 Zn1 N1 C2 -177.7(4) .
O1 Zn1 N1 C2 14.7(4) .
O6 Zn1 N1 C2 -84.5(4) .
N1 Zn1 N3 C13 85.7(6) .
N5 Zn1 N3 C13 -73.4(6) .
N4 Zn1 N3 C13 -176.6(6) .
O1 Zn1 N3 C13 -171.2(7) .
O6 Zn1 N3 C13 2.8(6) .
N1 Zn1 N3 C17 -97.2(4) .
N5 Zn1 N3 C17 103.6(4) .
N4 Zn1 N3 C17 0.5(4) .
O1 Zn1 N3 C17 5.9(11) .
O6 Zn1 N3 C17 179.9(4) .
N1 Zn1 N4 C22 -77.7(6) .
N5 Zn1 N4 C22 84.8(6) .
N3 Zn1 N4 C22 178.4(7) .
O1 Zn1 N4 C22 -0.4(6) .
O6 Zn1 N4 C22 173.6(13) .
N1 Zn1 N4 C18 101.8(5) .
N5 Zn1 N4 C18 -95.7(5) .
N3 Zn1 N4 C18 -2.1(5) .
O1 Zn1 N4 C18 179.1(5) .
O6 Zn1 N4 C18 -6.9(19) .
N1 Zn1 N5 C29 137.9(5) .
N4 Zn1 N5 C29 -6.1(6) .
N3 Zn1 N5 C29 -85.0(6) .
O1 Zn1 N5 C29 82.7(6) .
O6 Zn1 N5 C29 -178.8(6) .
N1 Zn1 N5 C26 -32.9(6) .
N4 Zn1 N5 C26 -176.9(4) .
N3 Zn1 N5 C26 104.2(4) .
O1 Zn1 N5 C26 -88.1(4) .
O6 Zn1 N5 C26 10.4(4) .
N8 Zn2 N6 C29 -104.8(6) .
N7 Zn2 N6 C29 -26.1(6) .
N2 Zn2 N6 C29 109.1(7) 2_754
O9 Zn2 N6 C29 166.0(6) .
O4 Zn2 N6 C29 63.4(6) 2_754
N8 Zn2 N6 C27 102.1(4) .
N7 Zn2 N6 C27 -179.2(4) .
N2 Zn2 N6 C27 -44.0(7) 2_754
O9 Zn2 N6 C27 13.0(4) .
O4 Zn2 N6 C27 -89.7(4) 2_754
N6 Zn2 N7 C37 81.0(5) .
N8 Zn2 N7 C37 177.5(5) .
N2 Zn2 N7 C37 -82.2(5) 2_754
O9 Zn2 N7 C37 161.7(8) .
O4 Zn2 N7 C37 -3.7(5) 2_754
N6 Zn2 N7 C41 -97.7(4) .
N8 Zn2 N7 C41 -1.2(4) .
N2 Zn2 N7 C41 99.0(4) 2_754
O9 Zn2 N7 C41 -17.1(11) .
O4 Zn2 N7 C41 177.5(4) 2_754
N6 Zn2 N8 C46 -82.3(6) .
N7 Zn2 N8 C46 178.5(7) .
N2 Zn2 N8 C46 84.3(6) 2_754
O9 Zn2 N8 C46 -4.7(6) .
O4 Zn2 N8 C46 172.6(8) 2_754
N6 Zn2 N8 C42 100.9(5) .
N7 Zn2 N8 C42 1.8(5) .
N2 Zn2 N8 C42 -92.4(5) 2_754
O9 Zn2 N8 C42 178.5(5) .
O4 Zn2 N8 C42 -4.1(13) 2_754
Zn1 O1 C1 O2 -169.4(6) .
Zn1 O1 C1 C2 9.8(8) .
C5 N1 C2 C3 -0.1(7) .
Zn1 N1 C2 C3 165.1(4) .
C5 N1 C2 C1 179.5(6) .
Zn1 N1 C2 C1 -15.2(7) .
O1 C1 C2 C3 -177.5(7) .
O2 C1 C2 C3 1.8(11) .
O1 C1 C2 N1 3.0(9) .
O2 C1 C2 N1 -177.7(6) .
N1 C2 C3 N2 0.3(7) .
C1 C2 C3 N2 -179.2(6) .
N1 C2 C3 C4 176.1(6) .
C1 C2 C3 C4 -3.5(12) .
C5 N2 C3 C2 -0.4(7) .
Zn2 N2 C3 C2 174.3(4) 2_755
C5 N2 C3 C4 -176.7(6) .
Zn2 N2 C3 C4 -1.9(7) 2_755
Zn2 O4 C4 O3 -174.1(5) 2_755
Zn2 O4 C4 C3 5.8(7) 2_755
C2 C3 C4 O4 -178.1(6) .
N2 C3 C4 O4 -2.8(9) .
C2 C3 C4 O3 1.8(10) .
N2 C3 C4 O3 177.1(5) .
C2 N1 C5 N2 -0.2(8) .
Zn1 N1 C5 N2 -157.7(5) .
C2 N1 C5 C6 -179.2(6) .
Zn1 N1 C5 C6 23.3(11) .
C3 N2 C5 N1 0.4(8) .
Zn2 N2 C5 N1 -170.7(5) 2_755
C3 N2 C5 C6 179.4(6) .
Zn2 N2 C5 C6 8.3(12) 2_755
N1 C5 C6 C7 -126.0(7) .
N2 C5 C6 C7 55.1(9) .
N1 C5 C6 C11 51.3(9) .
N2 C5 C6 C11 -127.7(7) .
C11 C6 C7 C8 0.2(9) .
C5 C6 C7 C8 177.5(6) .
C6 C7 C8 C9 -1.1(10) .
C7 C8 C9 O5A -173(4) .
C7 C8 C9 C10 0.7(11) .
C7 C8 C9 O5 179.6(8) .
C12 O5 C9 O5A -1(6) .
C12 O5 C9 C8 167.5(10) .
C12 O5 C9 C10 -13.7(18) .
O5A C9 C10 C11 176(3) .
C8 C9 C10 C11 0.6(11) .
O5 C9 C10 C11 -178.1(10) .
C9 C10 C11 C6 -1.5(10) .
C7 C6 C11 C10 1.1(9) .
C5 C6 C11 C10 -176.2(6) .
C17 N3 C13 C14 -1.2(11) .
Zn1 N3 C13 C14 175.8(6) .
N3 C13 C14 C15 0.8(14) .
C13 C14 C15 C16 0.9(16) .
C14 C15 C16 C17 -2.0(14) .
C14 C15 C16 C23 -177.6(9) .
C13 N3 C17 C18 178.6(6) .
Zn1 N3 C17 C18 1.2(7) .
C13 N3 C17 C16 0.0(9) .
Zn1 N3 C17 C16 -177.4(5) .
C15 C16 C17 N3 1.6(10) .
C23 C16 C17 N3 177.7(7) .
C15 C16 C17 C18 -177.0(7) .
C23 C16 C17 C18 -0.9(10) .
C22 N4 C18 C17 -177.0(6) .
Zn1 N4 C18 C17 3.5(8) .
C22 N4 C18 C19 -2.2(10) .
Zn1 N4 C18 C19 178.3(5) .
N3 C17 C18 N4 -3.2(9) .
C16 C17 C18 N4 175.4(6) .
N3 C17 C18 C19 -178.0(6) .
C16 C17 C18 C19 0.6(10) .
N4 C18 C19 C20 3.2(11) .
C17 C18 C19 C20 177.9(7) .
N4 C18 C19 C24 -175.0(7) .
C17 C18 C19 C24 -0.4(11) .
C24 C19 C20 C21 174.0(9) .
C18 C19 C20 C21 -4.0(15) .
C19 C20 C21 C22 3.5(15) .
C18 N4 C22 C21 1.7(11) .
Zn1 N4 C22 C21 -178.9(5) .
C20 C21 C22 N4 -2.2(12) .
C15 C16 C23 C24 176.6(10) .
C17 C16 C23 C24 1.0(14) .
C16 C23 C24 C19 -0.8(17) .
C20 C19 C24 C23 -177.5(11) .
C18 C19 C24 C23 0.5(14) .
Zn1 O6 C25 O7 -167.0(5) .
Zn1 O6 C25 C26 14.2(7) .
C29 N5 C26 C27 -1.1(6) .
Zn1 N5 C26 C27 172.9(4) .
C29 N5 C26 C25 178.7(5) .
Zn1 N5 C26 C25 -7.3(7) .
O6 C25 C26 N5 -5.8(9) .
O7 C25 C26 N5 175.3(6) .
O6 C25 C26 C27 173.9(7) .
O7 C25 C26 C27 -4.9(10) .
C29 N6 C27 C26 -0.4(7) .
Zn2 N6 C27 C26 162.3(4) .
C29 N6 C27 C28 -177.5(5) .
Zn2 N6 C27 C28 -14.9(7) .
N5 C26 C27 N6 0.9(7) .
C25 C26 C27 N6 -178.8(6) .
N5 C26 C27 C28 177.6(6) .
C25 C26 C27 C28 -2.1(12) .
Zn2 O9 C28 O8 -171.2(6) .
Zn2 O9 C28 C27 6.2(7) .
N6 C27 C28 O9 6.0(9) .
C26 C27 C28 O9 -170.5(7) .
N6 C27 C28 O8 -176.5(6) .
C26 C27 C28 O8 7.1(11) .
C27 N6 C29 N5 -0.3(6) .
Zn2 N6 C29 N5 -154.2(5) .
C27 N6 C29 C30 179.8(5) .
Zn2 N6 C29 C30 25.9(9) .
C26 N5 C29 N6 0.8(6) .
Zn1 N5 C29 N6 -170.4(4) .
C26 N5 C29 C30 -179.2(5) .
Zn1 N5 C29 C30 9.5(9) .
N6 C29 C30 C35 55.7(8) .
N5 C29 C30 C35 -124.2(6) .
N6 C29 C30 C31 -123.4(6) .
N5 C29 C30 C31 56.7(8) .
C35 C30 C31 C32 0.7(9) .
C29 C30 C31 C32 179.8(6) .
C30 C31 C32 C33 0.4(10) .
C31 C32 C33 C34 -2.1(11) .
C31 C32 C33 O10 178.5(6) .
C36 O10 C33 C32 168.5(7) .
C36 O10 C33 C34 -10.9(11) .
C32 C33 C34 C35 2.6(10) .
O10 C33 C34 C35 -178.0(6) .
C31 C30 C35 C34 0.0(9) .
C29 C30 C35 C34 -179.2(6) .
C33 C34 C35 C30 -1.5(10) .
C41 N7 C37 C38 -0.1(9) .
Zn2 N7 C37 C38 -178.9(6) .
N7 C37 C38 C39 -0.7(14) .
C37 C38 C39 C40 0.1(17) .
C38 C39 C40 C47 -179.2(10) .
C38 C39 C40 C41 1.2(15) .
C37 N7 C41 C42 -178.4(5) .
Zn2 N7 C41 C42 0.5(7) .
C37 N7 C41 C40 1.5(9) .
Zn2 N7 C41 C40 -179.6(5) .
C47 C40 C41 N7 178.3(7) .
C39 C40 C41 N7 -2.0(11) .
C47 C40 C41 C42 -1.8(11) .
C39 C40 C41 C42 177.9(8) .
C46 N8 C42 C41 -179.1(6) .
Zn2 N8 C42 C41 -2.1(8) .
C46 N8 C42 C43 1.3(11) .
Zn2 N8 C42 C43 178.4(5) .
N7 C41 C42 N8 1.1(9) .
C40 C41 C42 N8 -178.8(7) .
N7 C41 C42 C43 -179.4(6) .
C40 C41 C42 C43 0.7(10) .
N8 C42 C43 C44 1.6(12) .
C41 C42 C43 C44 -177.9(7) .
N8 C42 C43 C48 178.6(8) .
C41 C42 C43 C48 -1.0(11) .
C48 C43 C44 C45 178.3(11) .
C42 C43 C44 C45 -5.4(17) .
C43 C44 C45 C46 5.4(18) .
C42 N8 C46 C45 -1.4(12) .
Zn2 N8 C46 C45 -178.0(6) .
C44 C45 C46 N8 -1.6(13) .
C39 C40 C47 C48 -176.4(10) .
C41 C40 C47 C48 3.3(14) .
C40 C47 C48 C43 -3.8(17) .
C44 C43 C48 C47 178.7(11) .
C42 C43 C48 C47 2.6(14) .
C8 C9 O5A C12A 3(7) .
C10 C9 O5A C12A -172(4) .
O5 C9 O5A C12A 19(4) .
